data_7062628
loop_
_publ_author_name
'Garazade, Ismayil M.'
'Gurbanov, Atash V.'
'Gomila, Rosa M.'
'Frontera, Antonio'
'Nunes, Ana V. M.'
'Mahmudov, Kamran T.'
'Pombeiro, Armando J. L.'

_publ_section_title
;
 Spodium, halogen and hydrogen bonds in the reactivity of
 bis(2,4-bis(trichloromethyl)-1,3,5-triazapentadienato)-Zn(ii)
;
_journal_issue 34
_journal_name_full 'New Journal of Chemistry'
_journal_page_first 15856
_journal_page_last 15861
_journal_paper_doi 10.1039/D3NJ02994H
_journal_volume 47
_journal_year 2023
_chemical_formula_moiety 'C14 H10 Cl12 N10 Zn2'
_chemical_formula_sum 'C14 H10 Cl12 N10 Zn2'
_chemical_formula_weight 874.46
_space_group_crystal_system triclinic
_space_group_IT_number 2
_space_group_name_Hall '-P 1'
_space_group_name_H-M_alt 'P -1'
_atom_sites_solution_hydrogens mixed
_atom_sites_solution_primary direct
_atom_sites_solution_secondary difmap
_audit_creation_method SHELXL-2019/1
_audit_update_record
;
2023-03-30 deposited with the CCDC.	2023-08-01 downloaded from the CCDC.
;
_cell_angle_alpha 79.677(2)
_cell_angle_beta 82.623(2)
_cell_angle_gamma 69.903(2)
_cell_formula_units_Z 2
_cell_length_a 8.7888(7)
_cell_length_b 12.0326(8)
_cell_length_c 15.2596(9)
_cell_measurement_reflns_used 9839
_cell_measurement_temperature 296(2)
_cell_measurement_theta_max 26.36
_cell_measurement_theta_min 2.55
_cell_volume 1487.04(18)
_computing_cell_refinement 'Bruker SAINT'
_computing_data_collection 'Bruker APEX3'
_computing_data_reduction 'Bruker SAINT'
_computing_molecular_graphics 'Bruker SHELXTL'
_computing_publication_material 'Bruker SHELXTL'
_computing_structure_refinement 'SHELXL-2019/1 (Sheldrick, 2019)'
_computing_structure_solution 'SHELXT 2019/1 (Sheldrick, 2019)'
_diffrn_ambient_temperature 296(2)
_diffrn_measured_fraction_theta_full 0.979
_diffrn_measured_fraction_theta_max 0.980
_diffrn_measurement_device_type 'Bruker D8 Quest PHOTON 100 detector'
_diffrn_measurement_method '\f and \w scans'
_diffrn_radiation_type MoK\a
_diffrn_radiation_wavelength 0.71073
_diffrn_reflns_av_R_equivalents 0.0286
_diffrn_reflns_av_unetI/netI 0.0187
_diffrn_reflns_Laue_measured_fraction_full 0.979
_diffrn_reflns_Laue_measured_fraction_max 0.980
_diffrn_reflns_limit_h_max 10
_diffrn_reflns_limit_h_min -10
_diffrn_reflns_limit_k_max 15
_diffrn_reflns_limit_k_min -15
_diffrn_reflns_limit_l_max 19
_diffrn_reflns_limit_l_min -19
_diffrn_reflns_number 33313
_diffrn_reflns_point_group_measured_fraction_full 0.979
_diffrn_reflns_point_group_measured_fraction_max 0.980
_diffrn_reflns_theta_full 25.242
_diffrn_reflns_theta_max 26.384
_diffrn_reflns_theta_min 2.109
_exptl_absorpt_coefficient_mu 2.719
_exptl_absorpt_correction_T_max 0.695
_exptl_absorpt_correction_T_min 0.520
_exptl_absorpt_correction_type multi-scan
_exptl_absorpt_process_details 'SADABS (Bruker, 2008)'
_exptl_crystal_colour colourless
_exptl_crystal_density_diffrn 1.953
_exptl_crystal_description prism
_exptl_crystal_F_000 856
_exptl_crystal_size_max 0.270
_exptl_crystal_size_mid 0.200
_exptl_crystal_size_min 0.140
_refine_diff_density_max 1.289
_refine_diff_density_min -0.794
_refine_diff_density_rms 0.072
_refine_ls_extinction_method none
_refine_ls_goodness_of_fit_ref 1.067
_refine_ls_hydrogen_treatment constr
_refine_ls_matrix_type full
_refine_ls_number_parameters 362
_refine_ls_number_reflns 5954
_refine_ls_number_restraints 12
_refine_ls_restrained_S_all 1.070
_refine_ls_R_factor_all 0.0444
_refine_ls_R_factor_gt 0.0376
_refine_ls_shift/su_max 0.001
_refine_ls_shift/su_mean 0.000
_refine_ls_structure_factor_coef Fsqd
_refine_ls_weighting_details 'w=1/[\s^2^(Fo^2^)+(0.0290P)^2^+3.1807P] where P=(Fo^2^+2Fc^2^)/3'
_refine_ls_weighting_scheme calc
_refine_ls_wR_factor_gt 0.0876
_refine_ls_wR_factor_ref 0.0924
_reflns_Friedel_coverage 0.000
_reflns_number_gt 5252
_reflns_number_total 5954
_reflns_threshold_expression 'I > 2\s(I)'
_cod_data_source_file d3nj02994h2.cif
_cod_data_source_block 3_A
_cod_depositor_comments 'Adding full bibliography for 7062625--7062628.cif.'
_cod_database_code 7062628
_shelx_shelxl_version_number 2019/1
_shelx_space_group_comment
;
The symmetry employed for this shelxl refinement is uniquely defined
by the following loop, which should always be used as a source of
symmetry information in preference to the above space-group names.
They are only intended as comments.
;
_shelx_estimated_absorpt_t_min 0.527
_shelx_estimated_absorpt_t_max 0.702

loop_
_space_group_symop_operation_xyz
'x, y, z'
'-x, -y, -z'

loop_
_atom_site_label
_atom_site_type_symbol
_atom_site_fract_x
_atom_site_fract_y
_atom_site_fract_z
_atom_site_U_iso_or_equiv
_atom_site_adp_type
_atom_site_occupancy
_atom_site_site_symmetry_order
_atom_site_calc_flag
_atom_site_refinement_flags_posn
_atom_site_refinement_flags_adp
_atom_site_refinement_flags_occupancy
_atom_site_disorder_assembly
_atom_site_disorder_group
Zn1 Zn 0.49545(5) 0.35601(3) 1.05850(3) 0.03570(11) Uani 1 1 d . . . . .
Zn2 Zn 0.00442(5) 0.11867(3) 0.55593(3) 0.03704(11) Uani 1 1 d . . . . .
Cl1 Cl 0.74305(18) -0.06083(10) 0.99113(8) 0.0715(3) Uani 1 1 d . . . . .
Cl2 Cl 0.91199(14) -0.02829(11) 1.12844(12) 0.0812(4) Uani 1 1 d . . . . .
Cl3 Cl 0.67503(15) -0.14575(9) 1.17280(9) 0.0759(4) Uani 1 1 d . . . . .
Cl4 Cl 0.34545(14) 0.06405(10) 1.36240(7) 0.0634(3) Uani 1 1 d . . . . .
Cl5 Cl 0.12402(13) 0.11793(11) 1.22588(8) 0.0633(3) Uani 1 1 d . . . . .
Cl6 Cl 0.12842(14) 0.30221(9) 1.31985(7) 0.0611(3) Uani 1 1 d . . . . .
Cl7 Cl -0.35170(14) 0.24092(10) 0.82020(7) 0.0571(3) Uani 1 1 d . . . . .
Cl8 Cl -0.36814(12) 0.46784(9) 0.71672(7) 0.0549(2) Uani 1 1 d . . . . .
Cl9 Cl -0.14120(13) 0.36272(10) 0.85301(6) 0.0564(3) Uani 1 1 d . . . . .
Cl11 Cl 0.23503(13) 0.43559(10) 0.69050(7) 0.0568(3) Uani 1 1 d . . . . .
Cl10 Cl 0.2427(16) 0.4546(8) 0.4975(2) 0.0777(18) Uani 0.66(2) 1 d . . P A 1
Cl12 Cl 0.4468(5) 0.2483(6) 0.6017(5) 0.0693(12) Uani 0.66(2) 1 d . . P A 1
Cl1A Cl 0.160(2) 0.4909(11) 0.5132(9) 0.076(3) Uani 0.34(2) 1 d . U P A 2
Cl1B Cl 0.4333(14) 0.2866(17) 0.5623(19) 0.093(5) Uani 0.34(2) 1 d . U P A 2
N1 N 0.6151(4) 0.1841(2) 1.05105(19) 0.0423(7) Uani 1 1 d . . . . .
H1N H 0.702472 0.160395 1.012543 0.051 Uiso 1 1 d R U . . .
N2 N 0.4874(3) 0.0969(2) 1.17762(17) 0.0319(6) Uani 1 1 d . . . . .
N3 N 0.3655(3) 0.3072(2) 1.16684(18) 0.0364(6) Uani 1 1 d . . . . .
H3N H 0.293649 0.364067 1.196315 0.044 Uiso 1 1 d R U . . .
N4 N 0.3475(3) 0.4559(2) 0.96717(18) 0.0355(6) Uani 1 1 d . . . . .
N5 N 0.6510(3) 0.4346(2) 1.07466(18) 0.0373(6) Uani 1 1 d . . . . .
N6 N -0.1280(4) 0.1881(3) 0.66176(19) 0.0382(6) Uani 1 1 d . . . . .
H6N H -0.201862 0.155037 0.689929 0.046 Uiso 1 1 d R U . . .
N7 N 0.0034(3) 0.3270(2) 0.67257(17) 0.0321(6) Uani 1 1 d . . . . .
N8 N 0.1394(4) 0.2220(3) 0.5526(2) 0.0433(7) Uani 1 1 d . . . . .
H8N H 0.233056 0.211643 0.518255 0.052 Uiso 1 1 d R U . . .
N9 N 0.1416(3) -0.0503(3) 0.58121(19) 0.0377(6) Uani 1 1 d . . . . .
N10 N -0.1333(4) 0.1421(2) 0.45744(19) 0.0371(6) Uani 1 1 d . . . . .
C1 C 0.5974(4) 0.0963(3) 1.1097(2) 0.0286(6) Uani 1 1 d . . . . .
C2 C 0.3783(4) 0.1985(3) 1.19980(19) 0.0285(6) Uani 1 1 d . . . . .
C3 C 0.7218(4) -0.0300(3) 1.1018(2) 0.0346(7) Uani 1 1 d . . . . .
C4 C 0.2519(4) 0.1722(3) 1.2747(2) 0.0347(7) Uani 1 1 d . . . . .
C5 C 0.2176(5) 0.4380(4) 0.9432(3) 0.0548(10) Uani 1 1 d . . . . .
H5 H 0.188408 0.369788 0.962793 0.066 Uiso 1 1 calc R U . . .
C6 C 0.7801(5) 0.3881(4) 1.1230(3) 0.0548(10) Uani 1 1 d . . . . .
H6 H 0.807815 0.313279 1.157970 0.066 Uiso 1 1 calc R U . . .
C7 C 0.8662(6) 0.4655(4) 1.1142(3) 0.0625(11) Uani 1 1 d . . . . .
H7 H 0.960248 0.454890 1.141152 0.075 Uiso 1 1 calc R U . . .
C8 C -0.1090(4) 0.2738(3) 0.69463(19) 0.0283(6) Uani 1 1 d . . . . .
C9 C 0.1205(4) 0.2959(3) 0.6085(2) 0.0293(6) Uani 1 1 d . . . . .
C10 C -0.2344(4) 0.3315(3) 0.7689(2) 0.0339(7) Uani 1 1 d . . . . .
C11 C 0.2455(4) 0.3628(3) 0.5996(2) 0.0385(7) Uani 1 1 d . . . . .
C12 C 0.2542(5) -0.0969(4) 0.6404(3) 0.0543(10) Uani 1 1 d . . . . .
H12 H 0.284226 -0.053357 0.675660 0.065 Uiso 1 1 calc R U . . .
C13 C -0.2403(5) 0.2425(3) 0.4204(3) 0.0533(10) Uani 1 1 d . . . . .
H13 H -0.258821 0.318212 0.434824 0.064 Uiso 1 1 calc R U . . .
C14 C -0.3192(5) 0.2184(4) 0.3582(3) 0.0615(11) Uani 1 1 d . . . . .
H14 H -0.399125 0.272337 0.322814 0.074 Uiso 1 1 calc R U . . .

loop_
_atom_site_aniso_label
_atom_site_aniso_U_11
_atom_site_aniso_U_22
_atom_site_aniso_U_33
_atom_site_aniso_U_23
_atom_site_aniso_U_13
_atom_site_aniso_U_12
Zn1 0.0423(2) 0.02477(18) 0.0376(2) 0.00545(14) 0.00020(16) -0.01406(15)
Zn2 0.0449(2) 0.0337(2) 0.0400(2) -0.01925(16) 0.00081(17) -0.01683(17)
Cl1 0.1027(9) 0.0537(6) 0.0534(6) -0.0250(5) 0.0033(6) -0.0143(6)
Cl2 0.0456(6) 0.0632(7) 0.1373(13) -0.0188(7) -0.0310(7) -0.0104(5)
Cl3 0.0757(7) 0.0295(5) 0.0989(9) 0.0091(5) 0.0344(7) -0.0107(5)
Cl4 0.0606(6) 0.0660(6) 0.0399(5) 0.0174(4) 0.0058(4) -0.0067(5)
Cl5 0.0542(6) 0.0833(8) 0.0687(7) -0.0188(6) 0.0075(5) -0.0438(6)
Cl6 0.0685(6) 0.0458(5) 0.0567(6) -0.0147(4) 0.0306(5) -0.0119(5)
Cl7 0.0675(6) 0.0637(6) 0.0500(5) -0.0159(5) 0.0234(5) -0.0403(5)
Cl8 0.0468(5) 0.0420(5) 0.0659(6) -0.0106(4) -0.0024(4) -0.0009(4)
Cl9 0.0574(6) 0.0779(7) 0.0432(5) -0.0331(5) -0.0005(4) -0.0231(5)
Cl11 0.0611(6) 0.0680(6) 0.0624(6) -0.0301(5) 0.0029(5) -0.0402(5)
Cl10 0.120(5) 0.084(3) 0.0528(12) 0.0193(13) -0.0134(18) -0.075(3)
Cl12 0.0373(10) 0.076(2) 0.096(3) -0.0328(19) 0.0005(13) -0.0126(12)
Cl1A 0.100(7) 0.074(4) 0.067(4) 0.031(3) -0.030(4) -0.059(5)
Cl1B 0.038(3) 0.092(6) 0.164(11) -0.069(7) 0.038(5) -0.032(4)
N1 0.0487(17) 0.0292(14) 0.0397(15) 0.0003(12) 0.0150(13) -0.0104(12)
N2 0.0360(14) 0.0252(12) 0.0310(13) -0.0019(10) 0.0062(11) -0.0100(11)
N3 0.0425(15) 0.0245(13) 0.0381(14) -0.0043(11) 0.0090(12) -0.0101(11)
N4 0.0430(15) 0.0293(13) 0.0366(14) -0.0010(11) -0.0021(12) -0.0170(12)
N5 0.0392(15) 0.0326(14) 0.0369(14) 0.0054(11) -0.0030(12) -0.0128(12)
N6 0.0421(15) 0.0409(15) 0.0417(15) -0.0191(12) 0.0079(12) -0.0237(13)
N7 0.0366(14) 0.0312(13) 0.0340(13) -0.0118(11) 0.0019(11) -0.0162(11)
N8 0.0502(17) 0.0475(17) 0.0421(16) -0.0245(13) 0.0156(13) -0.0264(14)
N9 0.0428(15) 0.0378(15) 0.0387(15) -0.0168(12) -0.0022(12) -0.0158(12)
N10 0.0455(16) 0.0301(13) 0.0407(15) -0.0130(11) -0.0010(12) -0.0155(12)
C1 0.0313(15) 0.0248(14) 0.0295(15) -0.0021(11) -0.0001(12) -0.0109(12)
C2 0.0313(15) 0.0278(14) 0.0267(14) -0.0014(11) 0.0010(12) -0.0125(12)
C3 0.0344(16) 0.0277(15) 0.0394(17) -0.0033(13) 0.0045(13) -0.0108(13)
C4 0.0367(17) 0.0315(16) 0.0329(16) -0.0033(13) 0.0049(13) -0.0107(13)
C5 0.060(2) 0.053(2) 0.064(3) -0.0040(19) -0.013(2) -0.033(2)
C6 0.053(2) 0.053(2) 0.052(2) 0.0141(18) -0.0182(19) -0.0153(19)
C7 0.055(2) 0.076(3) 0.062(3) -0.001(2) -0.023(2) -0.026(2)
C8 0.0317(15) 0.0265(14) 0.0285(14) -0.0084(11) -0.0006(12) -0.0103(12)
C9 0.0340(15) 0.0260(14) 0.0301(15) -0.0060(11) 0.0001(12) -0.0126(12)
C10 0.0361(16) 0.0356(16) 0.0333(16) -0.0125(13) 0.0028(13) -0.0143(13)
C11 0.0425(18) 0.0406(18) 0.0383(17) -0.0103(14) 0.0047(14) -0.0217(15)
C12 0.050(2) 0.063(3) 0.055(2) -0.020(2) -0.0131(18) -0.0167(19)
C13 0.054(2) 0.0343(19) 0.069(3) -0.0078(18) -0.003(2) -0.0111(17)
C14 0.051(2) 0.060(3) 0.064(3) -0.002(2) -0.017(2) -0.006(2)

loop_
_atom_type_symbol
_atom_type_description
_atom_type_scat_dispersion_real
_atom_type_scat_dispersion_imag
_atom_type_scat_source
C C 0.0033 0.0016 'International Tables Vol C Tables 4.2.6.8 and 6.1.1.4'
H H 0.0000 0.0000 'International Tables Vol C Tables 4.2.6.8 and 6.1.1.4'
N N 0.0061 0.0033 'International Tables Vol C Tables 4.2.6.8 and 6.1.1.4'
Cl Cl 0.1484 0.1585 'International Tables Vol C Tables 4.2.6.8 and 6.1.1.4'
Zn Zn 0.2839 1.4301 'International Tables Vol C Tables 4.2.6.8 and 6.1.1.4'

loop_
_geom_angle_atom_site_label_1
_geom_angle_atom_site_label_2
_geom_angle_atom_site_label_3
_geom_angle
_geom_angle_site_symmetry_1
_geom_angle_site_symmetry_3
_geom_angle_publ_flag
N4 Zn1 N5 109.78(11) . . ?
N4 Zn1 N1 120.97(12) . . ?
N5 Zn1 N1 108.98(13) . . ?
N4 Zn1 N3 109.32(12) . . ?
N5 Zn1 N3 117.94(12) . . ?
N1 Zn1 N3 89.06(11) . . ?
N10 Zn2 N9 110.73(11) . . ?
N10 Zn2 N8 120.28(13) . . ?
N9 Zn2 N8 109.03(13) . . ?
N10 Zn2 N6 111.02(12) . . ?
N9 Zn2 N6 114.88(12) . . ?
N8 Zn2 N6 89.62(11) . . ?
C1 N1 Zn1 124.6(2) . . ?
C1 N1 H1N 112.3 . . ?
Zn1 N1 H1N 122.0 . . ?
C1 N2 C2 122.0(3) . . ?
C2 N3 Zn1 124.8(2) . . ?
C2 N3 H3N 116.0 . . ?
Zn1 N3 H3N 119.1 . . ?
C5 N4 N5 107.7(3) . 2_667 ?
C5 N4 Zn1 127.5(2) . . ?
N5 N4 Zn1 124.4(2) 2_667 . ?
C6 N5 N4 107.2(3) . 2_667 ?
C6 N5 Zn1 126.9(3) . . ?
N4 N5 Zn1 125.8(2) 2_667 . ?
C8 N6 Zn2 124.1(2) . . ?
C8 N6 H6N 118.0 . . ?
Zn2 N6 H6N 117.8 . . ?
C9 N7 C8 122.4(3) . . ?
C9 N8 Zn2 124.9(2) . . ?
C9 N8 H8N 112.0 . . ?
Zn2 N8 H8N 122.1 . . ?
C12 N9 N10 107.6(3) . 2_556 ?
C12 N9 Zn2 126.9(2) . . ?
N10 N9 Zn2 125.5(2) 2_556 . ?
C13 N10 N9 107.4(3) . 2_556 ?
C13 N10 Zn2 128.9(3) . . ?
N9 N10 Zn2 123.5(2) 2_556 . ?
N1 C1 N2 129.6(3) . . ?
N1 C1 C3 117.2(3) . . ?
N2 C1 C3 113.2(2) . . ?
N3 C2 N2 129.1(3) . . ?
N3 C2 C4 119.9(3) . . ?
N2 C2 C4 110.9(2) . . ?
C1 C3 Cl3 114.6(2) . . ?
C1 C3 Cl1 110.6(2) . . ?
Cl3 C3 Cl1 108.27(18) . . ?
C1 C3 Cl2 106.9(2) . . ?
Cl3 C3 Cl2 108.17(19) . . ?
Cl1 C3 Cl2 108.18(18) . . ?
C2 C4 Cl4 112.0(2) . . ?
C2 C4 Cl6 112.3(2) . . ?
Cl4 C4 Cl6 108.33(18) . . ?
C2 C4 Cl5 107.4(2) . . ?
Cl4 C4 Cl5 108.88(18) . . ?
Cl6 C4 Cl5 107.84(18) . . ?
N4 C5 C7 110.1(4) . 2_667 ?
N4 C5 H5 124.9 . . ?
C7 C5 H5 124.9 2_667 . ?
N5 C6 C7 110.7(4) . . ?
N5 C6 H6 124.6 . . ?
C7 C6 H6 124.6 . . ?
C6 C7 C5 104.3(4) . 2_667 ?
C6 C7 H7 127.9 . . ?
C5 C7 H7 127.9 2_667 . ?
N6 C8 N7 129.6(3) . . ?
N6 C8 C10 119.0(3) . . ?
N7 C8 C10 111.3(2) . . ?
N8 C9 N7 128.9(3) . . ?
N8 C9 C11 117.6(3) . . ?
N7 C9 C11 113.4(3) . . ?
C8 C10 Cl9 112.3(2) . . ?
C8 C10 Cl7 112.5(2) . . ?
Cl9 C10 Cl7 108.22(18) . . ?
C8 C10 Cl8 107.0(2) . . ?
Cl9 C10 Cl8 108.83(17) . . ?
Cl7 C10 Cl8 107.94(18) . . ?
C9 C11 Cl1B 115.0(4) . . ?
C9 C11 Cl10 112.1(3) . . ?
C9 C11 Cl11 113.9(2) . . ?
Cl1B C11 Cl11 115.0(7) . . ?
Cl10 C11 Cl11 113.1(3) . . ?
C9 C11 Cl12 106.6(3) . . ?
Cl10 C11 Cl12 106.3(3) . . ?
Cl11 C11 Cl12 104.0(2) . . ?
C9 C11 Cl1A 101.5(4) . . ?
Cl1B C11 Cl1A 108.0(5) . . ?
Cl11 C11 Cl1A 101.2(5) . . ?
N9 C12 C14 110.0(4) . 2_556 ?
N9 C12 H12 125.0 . . ?
C14 C12 H12 125.0 2_556 . ?
N10 C13 C14 110.3(4) . . ?
N10 C13 H13 124.9 . . ?
C14 C13 H13 124.9 . . ?
C13 C14 C12 104.7(4) . 2_556 ?
C13 C14 H14 127.7 . . ?
C12 C14 H14 127.7 2_556 . ?

loop_
_geom_bond_atom_site_label_1
_geom_bond_atom_site_label_2
_geom_bond_distance
_geom_bond_site_symmetry_2
_geom_bond_publ_flag
Zn1 N4 1.967(3) . ?
Zn1 N5 1.971(3) . ?
Zn1 N1 1.989(3) . ?
Zn1 N3 2.003(3) . ?
Zn2 N10 1.971(3) . ?
Zn2 N9 1.973(3) . ?
Zn2 N8 1.983(3) . ?
Zn2 N6 1.998(3) . ?
Cl1 C3 1.766(4) . ?
Cl2 C3 1.778(4) . ?
Cl3 C3 1.738(3) . ?
Cl4 C4 1.756(3) . ?
Cl5 C4 1.772(4) . ?
Cl6 C4 1.769(3) . ?
Cl7 C10 1.767(3) . ?
Cl8 C10 1.776(3) . ?
Cl9 C10 1.765(3) . ?
Cl11 C11 1.745(3) . ?
Cl10 C11 1.739(5) . ?
Cl12 C11 1.830(5) . ?
Cl1A C11 1.846(8) . ?
Cl1B C11 1.672(9) . ?
N1 C1 1.296(4) . ?
N1 H1N 0.9000 . ?
N2 C1 1.323(4) . ?
N2 C2 1.337(4) . ?
N3 C2 1.285(4) . ?
N3 H3N 0.9000 . ?
N4 C5 1.337(5) . ?
N4 N5 1.361(4) 2_667 ?
N5 C6 1.332(5) . ?
N6 C8 1.291(4) . ?
N6 H6N 0.8999 . ?
N7 C9 1.327(4) . ?
N7 C8 1.331(4) . ?
N8 C9 1.297(4) . ?
N8 H8N 0.9000 . ?
N9 C12 1.333(5) . ?
N9 N10 1.369(4) 2_556 ?
N10 C13 1.332(5) . ?
C1 C3 1.552(4) . ?
C2 C4 1.557(4) . ?
C5 C7 1.369(6) 2_667 ?
C5 H5 0.9300 . ?
C6 C7 1.368(6) . ?
C6 H6 0.9300 . ?
C7 H7 0.9300 . ?
C8 C10 1.555(4) . ?
C9 C11 1.550(4) . ?
C12 C14 1.372(6) 2_556 ?
C12 H12 0.9300 . ?
C13 C14 1.369(6) . ?
C13 H13 0.9300 . ?
C14 H14 0.9300 . ?

loop_
_geom_hbond_atom_site_label_D
_geom_hbond_atom_site_label_H
_geom_hbond_atom_site_label_A
_geom_hbond_distance_DH
_geom_hbond_distance_HA
_geom_hbond_distance_DA
_geom_hbond_angle_DHA
_geom_hbond_site_symmetry_A
_geom_hbond_publ_flag
N3 H3N Cl6 0.90 2.40 2.930(3) 117.9 . yes
N6 H6N Cl7 0.90 2.43 2.930(3) 115.7 . yes
N8 H8N Cl12^a 0.90 2.59 3.025(5) 110.2 . yes

loop_
_geom_torsion_atom_site_label_1
_geom_torsion_atom_site_label_2
_geom_torsion_atom_site_label_3
_geom_torsion_atom_site_label_4
_geom_torsion
_geom_torsion_site_symmetry_1
_geom_torsion_site_symmetry_2
_geom_torsion_site_symmetry_3
_geom_torsion_site_symmetry_4
_geom_torsion_publ_flag
Zn1 N1 C1 N2 10.2(5) . . . . ?
Zn1 N1 C1 C3 -169.5(2) . . . . ?
C2 N2 C1 N1 -5.3(5) . . . . ?
C2 N2 C1 C3 174.4(3) . . . . ?
Zn1 N3 C2 N2 8.0(5) . . . . ?
Zn1 N3 C2 C4 -170.1(2) . . . . ?
C1 N2 C2 N3 -4.8(5) . . . . ?
C1 N2 C2 C4 173.4(3) . . . . ?
N1 C1 C3 Cl3 -171.8(3) . . . . ?
N2 C1 C3 Cl3 8.5(4) . . . . ?
N1 C1 C3 Cl1 -49.1(4) . . . . ?
N2 C1 C3 Cl1 131.2(3) . . . . ?
N1 C1 C3 Cl2 68.4(3) . . . . ?
N2 C1 C3 Cl2 -111.3(3) . . . . ?
N3 C2 C4 Cl4 -134.4(3) . . . . ?
N2 C2 C4 Cl4 47.3(3) . . . . ?
N3 C2 C4 Cl6 -12.2(4) . . . . ?
N2 C2 C4 Cl6 169.4(2) . . . . ?
N3 C2 C4 Cl5 106.2(3) . . . . ?
N2 C2 C4 Cl5 -72.2(3) . . . . ?
N5 N4 C5 C7 0.2(5) 2_667 . . 2_667 ?
Zn1 N4 C5 C7 172.2(3) . . . 2_667 ?
N4 N5 C6 C7 0.4(5) 2_667 . . . ?
Zn1 N5 C6 C7 176.1(3) . . . . ?
N5 C6 C7 C5 -0.5(5) . . . 2_667 ?
Zn2 N6 C8 N7 -5.6(5) . . . . ?
Zn2 N6 C8 C10 171.8(2) . . . . ?
C9 N7 C8 N6 -0.2(5) . . . . ?
C9 N7 C8 C10 -177.8(3) . . . . ?
Zn2 N8 C9 N7 -6.8(5) . . . . ?
Zn2 N8 C9 C11 175.7(2) . . . . ?
C8 N7 C9 N8 7.1(5) . . . . ?
C8 N7 C9 C11 -175.3(3) . . . . ?
N6 C8 C10 Cl9 140.0(3) . . . . ?
N7 C8 C10 Cl9 -42.1(3) . . . . ?
N6 C8 C10 Cl7 17.6(4) . . . . ?
N7 C8 C10 Cl7 -164.5(2) . . . . ?
N6 C8 C10 Cl8 -100.7(3) . . . . ?
N7 C8 C10 Cl8 77.2(3) . . . . ?
N8 C9 C11 Cl1B -31.7(13) . . . . ?
N7 C9 C11 Cl1B 150.4(12) . . . . ?
N8 C9 C11 Cl10 62.5(6) . . . . ?
N7 C9 C11 Cl10 -115.4(5) . . . . ?
N8 C9 C11 Cl11 -167.5(3) . . . . ?
N7 C9 C11 Cl11 14.6(4) . . . . ?
N8 C9 C11 Cl12 -53.4(4) . . . . ?
N7 C9 C11 Cl12 128.7(3) . . . . ?
N8 C9 C11 Cl1A 84.6(8) . . . . ?
N7 C9 C11 Cl1A -93.3(8) . . . . ?
N10 N9 C12 C14 -0.5(5) 2_556 . . 2_556 ?
Zn2 N9 C12 C14 177.4(3) . . . 2_556 ?
N9 N10 C13 C14 0.1(5) 2_556 . . . ?
Zn2 N10 C13 C14 -175.5(3) . . . . ?
N10 C13 C14 C12 0.2(5) . . . 2_556 ?
